data_2312050
loop_
_publ_author_name
'Vera, Diana R.'
'Ardila, Diana M.'
'Palma, Alirio'
'Cobo, Justo'
'Glidewell, Christopher'

_publ_section_title
;
 Conversion of 2-methyl-4-styrylquinolines into 2,4-distyrylquinolines:
 synthesis, and spectroscopic and structural characterization of five
 examples.
;
_journal_coeditor_code OV3167
_journal_issue 'Pt 3'
_journal_name_full 'Acta crystallographica. Section C, Structural chemistry'
_journal_page_first 94
_journal_page_last 103
_journal_paper_doi 10.1107/S2053229623001432
_journal_volume 79
_journal_year 2023
_chemical_formula_iupac 'C30 H20 Br N O S'
_chemical_formula_moiety 'C30 H20 Br N O S'
_chemical_formula_sum 'C30 H20 Br N O S'
_chemical_formula_weight 522.44
_chemical_name_common {2-[(<i>E</i>)-4-Bromostyryl]-4-[(<i>E</i>)-2-(thiophen-2-yl)vinyl]quinolin-3-yl}(phenyl)methanone
_chemical_name_systematic
{2-[(<i>E</i>)-2-(4-Bromophenyl)ethenyl]-4-[(<i>E</i>)-2-(thiophen-2-yl)ethenyl]quinolin-3-yl}(phenyl)methanone
_space_group_crystal_system orthorhombic
_space_group_IT_number 61
_space_group_name_Hall '-P 2ac 2ab'
_space_group_name_H-M_alt 'P b c a'
_atom_sites_solution_hydrogens geom
_atom_sites_solution_primary dual
_audit_creation_method SHELXL-2014
_cell_angle_alpha 90
_cell_angle_beta 90
_cell_angle_gamma 90
_cell_formula_units_Z 8
_cell_length_a 15.5785(8)
_cell_length_b 16.4215(7)
_cell_length_c 18.3126(9)
_cell_measurement_reflns_used 5363
_cell_measurement_temperature 100(2)
_cell_measurement_theta_max 27.472
_cell_measurement_theta_min 2.118
_cell_volume 4684.8(4)
_computing_cell_refinement
;
SAINT (Bruker, 2017)
;
_computing_data_collection
;
APEX3 (Bruker, 2018)
;
_computing_data_reduction
;
SAINT (Bruker, 2017)
;
_computing_molecular_graphics
;
PLATON (Spek, 2020)
;
_computing_publication_material
;
SHELXL2014 (Sheldrick, 2015b) and PLATON (Spek, 2020)
;
_computing_structure_refinement
;
SHELXL2014 (Sheldrick, 2015b)
;
_computing_structure_solution
;
SHELXT2014 (Sheldrick, 2015a)
;
_diffrn_ambient_temperature 100(2)
_diffrn_measured_fraction_theta_full 1.000
_diffrn_measured_fraction_theta_max 0.999
_diffrn_measurement_device_type 'Bruker D8 Venture'
_diffrn_measurement_method '\f and \w scans'
_diffrn_radiation_monochromator 'multilayer mirror'
_diffrn_radiation_type MoK\a
_diffrn_radiation_wavelength 0.71073
_diffrn_reflns_av_R_equivalents 0.0598
_diffrn_reflns_av_unetI/netI 0.0268
_diffrn_reflns_limit_h_max 19
_diffrn_reflns_limit_h_min -20
_diffrn_reflns_limit_k_max 19
_diffrn_reflns_limit_k_min -21
_diffrn_reflns_limit_l_max 23
_diffrn_reflns_limit_l_min -23
_diffrn_reflns_number 63672
_diffrn_reflns_theta_full 25.242
_diffrn_reflns_theta_max 27.472
_diffrn_reflns_theta_min 2.118
_diffrn_source 'INCOATEC high brilliance microfocus sealed tube'
_diffrn_standards_decay_% 0
_diffrn_standards_interval_count 0
_diffrn_standards_interval_time 0
_diffrn_standards_number 0
_exptl_absorpt_coefficient_mu 1.868
_exptl_absorpt_correction_T_max 0.861
_exptl_absorpt_correction_T_min 0.768
_exptl_absorpt_correction_type multi-scan
_exptl_absorpt_process_details
;
(SADABS; Bruker, 2016)
;
_exptl_crystal_colour yellow
_exptl_crystal_density_diffrn 1.481
_exptl_crystal_description needle
_exptl_crystal_F_000 2128
_exptl_crystal_size_max 0.200
_exptl_crystal_size_mid 0.120
_exptl_crystal_size_min 0.080
_refine_diff_density_max 1.651
_refine_diff_density_min -1.175
_refine_ls_extinction_method none
_refine_ls_goodness_of_fit_ref 1.015
_refine_ls_hydrogen_treatment constr
_refine_ls_matrix_type full
_refine_ls_number_parameters 320
_refine_ls_number_reflns 5363
_refine_ls_number_restraints 10
_refine_ls_restrained_S_all 1.025
_refine_ls_R_factor_all 0.0526
_refine_ls_R_factor_gt 0.0401
_refine_ls_shift/su_max 0.002
_refine_ls_shift/su_mean 0.000
_refine_ls_structure_factor_coef Fsqd
_refine_ls_weighting_details 'w=1/[\s^2^(Fo^2^)+(0.0358P)^2^+11.0155P] where P=(Fo^2^+2Fc^2^)/3'
_refine_ls_weighting_scheme calc
_refine_ls_wR_factor_gt 0.0935
_refine_ls_wR_factor_ref 0.1012
_reflns_number_gt 4456
_reflns_number_total 5363
_reflns_threshold_expression 'I > 2\s(I)'
_cod_data_source_file ov3167sup1.cif
_cod_data_source_block IIe
_cod_database_code 2312050
_shelx_space_group_comment
;
The symmetry employed for this shelxl refinement is uniquely defined
by the following loop, which should always be used as a source of
symmetry information in preference to the above space-group names.
They are only intended as comments.
;
_shelx_estimated_absorpt_t_min 0.706
_shelx_estimated_absorpt_t_max 0.865
_shelxl_version_number 2.014

loop_
_space_group_symop_operation_xyz
'x, y, z'
'x+1/2, -y+1/2, -z'
'-x, y+1/2, -z+1/2'
'-x+1/2, -y, z+1/2'
'-x, -y, -z'
'-x-1/2, y-1/2, z'
'x, -y-1/2, z-1/2'
'x-1/2, y, -z-1/2'

loop_
_atom_site_type_symbol
_atom_site_label
_atom_site_fract_x
_atom_site_fract_y
_atom_site_fract_z
_atom_site_U_iso_or_equiv
_atom_site_adp_type
_atom_site_calc_flag
_atom_site_occupancy
_atom_site_disorder_assembly
_atom_site_disorder_group
N N1 0.32950(13) 0.39696(13) 0.69963(11) 0.0180(4) Uani d 1 . .
C C2 0.36313(14) 0.47051(14) 0.70599(13) 0.0158(5) Uani d 1 . .
C C3 0.38281(14) 0.52091(14) 0.64445(13) 0.0160(5) Uani d 1 . .
C C4 0.36504(15) 0.49389(14) 0.57424(13) 0.0163(5) Uani d 1 . .
C C4A 0.33141(15) 0.41306(14) 0.56663(13) 0.0170(5) Uani d 1 . .
C C5 0.31541(16) 0.37594(16) 0.49792(14) 0.0214(5) Uani d 1 . .
H H5 0.3277 0.4050 0.4543 0.026 Uiso calc 1 . .
C C6 0.28259(17) 0.29886(16) 0.49372(14) 0.0236(5) Uani d 1 . .
H H6 0.2730 0.2746 0.4473 0.028 Uiso calc 1 . .
C C7 0.26283(17) 0.25507(16) 0.55779(14) 0.0236(5) Uani d 1 . .
H H7 0.2379 0.2024 0.5543 0.028 Uiso calc 1 . .
C C8 0.27928(16) 0.28802(15) 0.62478(14) 0.0210(5) Uani d 1 . .
H H8 0.2671 0.2575 0.6676 0.025 Uiso calc 1 . .
C C8A 0.31445(15) 0.36752(15) 0.63117(13) 0.0171(5) Uani d 1 . .
C C21 0.37733(15) 0.50202(15) 0.78042(13) 0.0179(5) Uani d 1 . .
H H21 0.4008 0.5552 0.7852 0.021 Uiso calc 1 . .
C C22 0.35954(16) 0.46108(15) 0.84131(13) 0.0194(5) Uani d 1 . .
H H22 0.3366 0.4079 0.8356 0.023 Uiso calc 1 . .
C C221 0.37195(16) 0.49021(16) 0.91640(13) 0.0204(5) Uani d 1 . .
C C222 0.35708(19) 0.43739(17) 0.97459(15) 0.0274(6) Uani d 1 . .
H H222 0.3391 0.3832 0.9650 0.033 Uiso calc 1 . .
C C223 0.36818(19) 0.46261(18) 1.04677(15) 0.0299(6) Uani d 1 . .
H H223 0.3579 0.4261 1.0860 0.036 Uiso calc 1 . .
C C224 0.39418(16) 0.54118(17) 1.06010(14) 0.0234(5) Uani d 1 . .
Br Br24 0.40941(2) 0.57825(2) 1.15760(2) 0.03048(10) Uani d 1 . .
C C225 0.40920(19) 0.59520(18) 1.00377(15) 0.0284(6) Uani d 1 . .
H H225 0.4273 0.6493 1.0137 0.034 Uiso calc 1 . .
C C226 0.39754(18) 0.56930(17) 0.93253(15) 0.0269(6) Uani d 1 . .
H H226 0.4073 0.6065 0.8937 0.032 Uiso calc 1 . .
C C31 0.41532(15) 0.60611(14) 0.65844(12) 0.0159(4) Uani d 1 . .
O O31 0.36482(12) 0.66263(11) 0.66219(10) 0.0226(4) Uani d 1 . .
C C311 0.50923(15) 0.61866(14) 0.67052(12) 0.0161(5) Uani d 1 . .
C C312 0.56445(16) 0.55250(15) 0.68127(14) 0.0186(5) Uani d 1 . .
H H312 0.5431 0.4985 0.6773 0.022 Uiso calc 1 . .
C C313 0.65043(17) 0.56566(17) 0.69773(15) 0.0245(5) Uani d 1 . .
H H313 0.6877 0.5207 0.7054 0.029 Uiso calc 1 . .
C C314 0.68187(17) 0.64456(17) 0.70291(15) 0.0266(6) Uani d 1 . .
H H314 0.7405 0.6534 0.7147 0.032 Uiso calc 1 . .
C C315 0.62798(18) 0.71048(16) 0.69097(15) 0.0257(6) Uani d 1 . .
H H315 0.6500 0.7643 0.6941 0.031 Uiso calc 1 . .
C C316 0.54200(17) 0.69794(15) 0.67447(14) 0.0213(5) Uani d 1 . .
H H316 0.5054 0.7432 0.6659 0.026 Uiso calc 1 . .
C C41 0.37274(17) 0.54578(15) 0.50877(14) 0.0220(5) Uani d 1 . .
H H41 0.3302 0.5378 0.4723 0.026 Uiso calc 1 . .
C C42 0.43069(17) 0.60160(17) 0.49439(14) 0.0234(5) Uani d 1 . .
H H42 0.4758 0.6081 0.5288 0.028 Uiso calc 1 A 1
S S421 0.35458(5) 0.65236(4) 0.36256(4) 0.0220(2) Uani d 0.926(3) B 1
C C422 0.43224(18) 0.65476(17) 0.43028(15) 0.0260(6) Uani d 0.926(3) B 1
C C423 0.4861(3) 0.7044(3) 0.4156(3) 0.0241(8) Uani d 0.926(3) B 1
H H423 0.5325 0.7140 0.4481 0.029 Uiso calc 0.926(3) B 1
C C424 0.4798(2) 0.7505(2) 0.3465(2) 0.0254(7) Uani d 0.926(3) B 1
H H424 0.5194 0.7901 0.3294 0.031 Uiso calc 0.926(3) B 1
C C425 0.4069(2) 0.72597(18) 0.31194(17) 0.0252(7) Uani d 0.926(3) B 1
H H425 0.3875 0.7465 0.2663 0.030 Uiso calc 0.926(3) B 1
S S521 0.5097(9) 0.7195(10) 0.4125(10) 0.0241(8) Uani d 0.074(3) B 2
C C522 0.43224(18) 0.65476(17) 0.43028(15) 0.0260(6) Uani d 0.074(3) B 2
C C523 0.3793(18) 0.647(2) 0.3830(13) 0.0220(2) Uani d 0.074(3) B 2
H H523 0.3346 0.6079 0.3856 0.026 Uiso calc 0.074(3) B 2
C C524 0.389(2) 0.704(2) 0.3200(15) 0.0252(7) Uani d 0.074(3) B 2
H H524 0.3551 0.7046 0.2770 0.030 Uiso calc 0.074(3) B 2
C C525 0.456(2) 0.755(3) 0.336(2) 0.0254(7) Uani d 0.074(3) B 2
H H525 0.4707 0.8023 0.3087 0.031 Uiso calc 0.074(3) B 2

loop_
_atom_site_aniso_label
_atom_site_aniso_U_11
_atom_site_aniso_U_22
_atom_site_aniso_U_33
_atom_site_aniso_U_12
_atom_site_aniso_U_13
_atom_site_aniso_U_23
N1 0.0142(9) 0.0210(10) 0.0189(10) 0.0000(8) 0.0003(8) 0.0015(8)
C2 0.0106(10) 0.0179(11) 0.0189(11) 0.0024(8) 0.0007(8) 0.0014(9)
C3 0.0114(10) 0.0162(11) 0.0203(11) 0.0018(9) 0.0007(9) -0.0005(9)
C4 0.0133(11) 0.0166(11) 0.0191(11) 0.0030(9) 0.0012(9) 0.0029(9)
C4A 0.0147(11) 0.0185(11) 0.0177(11) 0.0005(9) -0.0006(9) 0.0005(9)
C5 0.0230(12) 0.0235(12) 0.0177(12) -0.0020(10) 0.0007(10) 0.0010(10)
C6 0.0263(13) 0.0243(13) 0.0202(12) -0.0045(11) 0.0012(10) -0.0044(10)
C7 0.0239(13) 0.0200(12) 0.0271(13) -0.0064(10) 0.0039(10) -0.0033(10)
C8 0.0184(12) 0.0207(12) 0.0240(13) -0.0037(10) 0.0040(10) 0.0022(10)
C8A 0.0136(11) 0.0190(11) 0.0187(11) -0.0004(9) 0.0012(9) -0.0004(9)
C21 0.0148(11) 0.0185(11) 0.0203(12) -0.0002(9) -0.0007(9) 0.0005(9)
C22 0.0192(12) 0.0188(11) 0.0202(12) -0.0002(9) 0.0008(9) -0.0004(9)
C221 0.0161(11) 0.0269(13) 0.0181(12) 0.0009(10) 0.0013(9) 0.0025(10)
C222 0.0331(15) 0.0254(13) 0.0237(13) -0.0021(11) 0.0009(11) 0.0039(11)
C223 0.0342(15) 0.0340(15) 0.0214(13) 0.0036(12) 0.0008(11) 0.0091(11)
C224 0.0185(12) 0.0344(14) 0.0174(12) 0.0052(10) -0.0011(9) 0.0009(10)
Br24 0.02658(15) 0.04757(19) 0.01730(14) 0.00720(12) -0.00317(10) -0.00200(11)
C225 0.0321(15) 0.0297(14) 0.0234(13) -0.0051(12) -0.0009(11) -0.0013(11)
C226 0.0343(15) 0.0280(14) 0.0184(12) -0.0048(11) 0.0020(11) 0.0024(10)
C31 0.0193(11) 0.0155(11) 0.0128(10) 0.0016(9) 0.0012(9) 0.0018(8)
O31 0.0252(9) 0.0189(9) 0.0236(9) 0.0081(7) -0.0018(7) -0.0016(7)
C311 0.0181(11) 0.0170(11) 0.0131(11) -0.0015(9) 0.0019(9) 0.0004(9)
C312 0.0188(11) 0.0153(11) 0.0217(12) -0.0006(9) 0.0013(9) 0.0002(9)
C313 0.0187(12) 0.0285(14) 0.0263(13) 0.0007(10) -0.0022(10) -0.0001(11)
C314 0.0207(13) 0.0358(15) 0.0233(13) -0.0094(11) -0.0002(10) -0.0038(11)
C315 0.0313(14) 0.0232(13) 0.0227(13) -0.0119(11) 0.0036(11) -0.0042(10)
C316 0.0299(13) 0.0149(11) 0.0190(12) -0.0014(10) 0.0042(10) -0.0024(9)
C41 0.0274(13) 0.0191(12) 0.0195(12) 0.0049(10) 0.0005(10) -0.0006(10)
C42 0.0255(13) 0.0256(13) 0.0191(12) 0.0045(10) 0.0004(10) -0.0006(10)
S421 0.0248(4) 0.0210(3) 0.0200(4) 0.0039(3) -0.0026(3) 0.0021(3)
C422 0.0310(15) 0.0255(13) 0.0214(13) 0.0130(12) 0.0010(11) -0.0028(11)
C423 0.021(2) 0.031(2) 0.0194(12) 0.0092(17) -0.0008(18) -0.0012(14)
C424 0.0302(18) 0.0221(13) 0.0240(16) 0.0075(14) 0.0074(13) 0.0057(11)
C425 0.0382(18) 0.0166(16) 0.0209(13) 0.0095(13) 0.0112(13) 0.0099(11)
S521 0.021(2) 0.031(2) 0.0194(12) 0.0092(17) -0.0008(18) -0.0012(14)
C522 0.0310(15) 0.0255(13) 0.0214(13) 0.0130(12) 0.0010(11) -0.0028(11)
C523 0.0248(4) 0.0210(3) 0.0200(4) 0.0039(3) -0.0026(3) 0.0021(3)
C524 0.0382(18) 0.0166(16) 0.0209(13) 0.0095(13) 0.0112(13) 0.0099(11)
C525 0.0302(18) 0.0221(13) 0.0240(16) 0.0075(14) 0.0074(13) 0.0057(11)

loop_
_atom_type_symbol
_atom_type_description
_atom_type_scat_dispersion_real
_atom_type_scat_dispersion_imag
_atom_type_scat_source
C C 0.0033 0.0016 'International Tables Vol C Tables 4.2.6.8 and 6.1.1.4'
H H 0.0000 0.0000 'International Tables Vol C Tables 4.2.6.8 and 6.1.1.4'
N N 0.0061 0.0033 'International Tables Vol C Tables 4.2.6.8 and 6.1.1.4'
O O 0.0106 0.0060 'International Tables Vol C Tables 4.2.6.8 and 6.1.1.4'
S S 0.1246 0.1234 'International Tables Vol C Tables 4.2.6.8 and 6.1.1.4'
Br Br -0.2901 2.4595 'International Tables Vol C Tables 4.2.6.8 and 6.1.1.4'

loop_
_geom_angle_atom_site_label_1
_geom_angle_atom_site_label_2
_geom_angle_atom_site_label_3
_geom_angle_site_symmetry_1
_geom_angle_site_symmetry_3
_geom_angle
_geom_angle_publ_flag
C2 N1 C8A . . 118.2(2) ?
N1 C2 C3 . . 122.9(2) ?
N1 C2 C21 . . 117.5(2) ?
C3 C2 C21 . . 119.5(2) ?
C4 C3 C2 . . 120.1(2) ?
C4 C3 C31 . . 121.4(2) ?
C2 C3 C31 . . 118.3(2) ?
C3 C4 C4A . . 117.3(2) ?
C3 C4 C41 . . 123.5(2) ?
C4A C4 C41 . . 119.0(2) ?
C5 C4A C8A . . 118.5(2) ?
C5 C4A C4 . . 123.2(2) ?
C8A C4A C4 . . 118.3(2) ?
C6 C5 C4A . . 120.9(2) ?
C6 C5 H5 . . 119.6 ?
C4A C5 H5 . . 119.6 ?
C5 C6 C7 . . 120.4(2) ?
C5 C6 H6 . . 119.8 ?
C7 C6 H6 . . 119.8 ?
C8 C7 C6 . . 120.3(2) ?
C8 C7 H7 . . 119.8 ?
C6 C7 H7 . . 119.8 ?
C7 C8 C8A . . 120.7(2) ?
C7 C8 H8 . . 119.6 ?
C8A C8 H8 . . 119.6 ?
N1 C8A C8 . . 117.9(2) ?
N1 C8A C4A . . 123.0(2) ?
C8 C8A C4A . . 119.1(2) ?
C22 C21 C2 . . 124.5(2) ?
C22 C21 H21 . . 117.8 ?
C2 C21 H21 . . 117.8 ?
C21 C22 C221 . . 126.3(2) ?
C21 C22 H22 . . 116.8 ?
C221 C22 H22 . . 116.8 ?
C226 C221 C222 . . 117.8(2) ?
C226 C221 C22 . . 122.7(2) ?
C222 C221 C22 . . 119.4(2) ?
C221 C222 C223 . . 121.3(3) ?
C221 C222 H222 . . 119.4 ?
C223 C222 H222 . . 119.4 ?
C224 C223 C222 . . 118.9(3) ?
C224 C223 H223 . . 120.6 ?
C222 C223 H223 . . 120.6 ?
C223 C224 C225 . . 121.4(3) ?
C223 C224 Br24 . . 120.3(2) ?
C225 C224 Br24 . . 118.3(2) ?
C224 C225 C226 . . 119.0(3) ?
C224 C225 H225 . . 120.5 ?
C226 C225 H225 . . 120.5 ?
C225 C226 C221 . . 121.7(3) ?
C225 C226 H226 . . 119.2 ?
C221 C226 H226 . . 119.2 ?
O31 C31 C311 . . 121.3(2) ?
O31 C31 C3 . . 119.9(2) ?
C311 C31 C3 . . 118.8(2) ?
C312 C311 C316 . . 119.4(2) ?
C312 C311 C31 . . 121.0(2) ?
C316 C311 C31 . . 119.5(2) ?
C313 C312 C311 . . 120.1(2) ?
C313 C312 H312 . . 119.9 ?
C311 C312 H312 . . 119.9 ?
C314 C313 C312 . . 120.0(3) ?
C314 C313 H313 . . 120.0 ?
C312 C313 H313 . . 120.0 ?
C315 C314 C313 . . 120.3(2) ?
C315 C314 H314 . . 119.9 ?
C313 C314 H314 . . 119.9 ?
C314 C315 C316 . . 120.2(2) ?
C314 C315 H315 . . 119.9 ?
C316 C315 H315 . . 119.9 ?
C315 C316 C311 . . 120.1(2) ?
C315 C316 H316 . . 120.0 ?
C311 C316 H316 . . 120.0 ?
C42 C41 C4 . . 128.5(2) ?
C42 C41 H41 . . 115.8 ?
C4 C41 H41 . . 115.8 ?
C41 C42 C422 . . 126.1(3) ?
C41 C42 H42 . . 117.0 ?
C422 C42 H42 . . 117.0 ?
C425 S421 C422 . . 92.22(15) ?
C423 C422 C42 . . 126.6(3) ?
C423 C422 S421 . . 110.1(3) ?
C42 C422 S421 . . 123.3(2) ?
C422 C423 C424 . . 119.5(4) ?
C422 C423 H423 . . 120.2 ?
C424 C423 H423 . . 120.2 ?
C425 C424 C423 . . 107.7(3) ?
C425 C424 H424 . . 126.2 ?
C423 C424 H424 . . 126.2 ?
C424 C425 S421 . . 110.5(2) ?
C424 C425 H425 . . 124.7 ?
S421 C425 H425 . . 124.7 ?
C524 C523 H523 . . 122.5 ?
C525 C524 C523 . . 107.4(11) ?
C525 C524 H524 . . 126.3 ?
C523 C524 H524 . . 126.3 ?
C524 C525 S521 . . 109.4(10) ?
C524 C525 H525 . . 125.3 ?
S521 C525 H525 . . 125.3 ?

loop_
_geom_bond_atom_site_label_1
_geom_bond_atom_site_label_2
_geom_bond_site_symmetry_2
_geom_bond_distance
_geom_bond_publ_flag
N1 C2 . 1.322(3) ?
N1 C8A . 1.364(3) ?
C2 C3 . 1.431(3) ?
C2 C21 . 1.475(3) ?
C3 C4 . 1.388(3) ?
C3 C31 . 1.510(3) ?
C4 C4A . 1.434(3) ?
C4 C41 . 1.476(3) ?
C4A C5 . 1.420(3) ?
C4A C8A . 1.423(3) ?
C5 C6 . 1.367(4) ?
C5 H5 . 0.9500 ?
C6 C7 . 1.410(4) ?
C6 H6 . 0.9500 ?
C7 C8 . 1.365(4) ?
C7 H7 . 0.9500 ?
C8 C8A . 1.421(3) ?
C8 H8 . 0.9500 ?
C21 C22 . 1.331(3) ?
C21 H21 . 0.9500 ?
C22 C221 . 1.469(3) ?
C22 H22 . 0.9500 ?
C221 C226 . 1.390(4) ?
C221 C222 . 1.393(4) ?
C222 C223 . 1.396(4) ?
C222 H222 . 0.9500 ?
C223 C224 . 1.374(4) ?
C223 H223 . 0.9500 ?
C224 C225 . 1.381(4) ?
C224 Br24 . 1.901(3) ?
C225 C226 . 1.384(4) ?
C225 H225 . 0.9500 ?
C226 H226 . 0.9500 ?
C31 O31 . 1.219(3) ?
C31 C311 . 1.494(3) ?
C311 C312 . 1.400(3) ?
C311 C316 . 1.400(3) ?
C312 C313 . 1.390(4) ?
C312 H312 . 0.9500 ?
C313 C314 . 1.388(4) ?
C313 H313 . 0.9500 ?
C314 C315 . 1.387(4) ?
C314 H314 . 0.9500 ?
C315 C316 . 1.388(4) ?
C315 H315 . 0.9500 ?
C316 H316 . 0.9500 ?
C41 C42 . 1.313(4) ?
C41 H41 . 0.9500 ?
C42 C422 . 1.463(4) ?
C42 H42 . 0.9500 ?
S421 C425 . 1.728(3) ?
S421 C422 . 1.733(3) ?
C422 C423 . 1.201(5) ?
C423 C424 . 1.476(5) ?
C423 H423 . 0.9500 ?
C424 C425 . 1.361(5) ?
C424 H424 . 0.9500 ?
C425 H425 . 0.9500 ?
S521 C525 . 1.738(10) ?
C523 C524 . 1.492(11) ?
C523 H523 . 0.9500 ?
C524 C525 . 1.366(11) ?
C524 H524 . 0.9500 ?
C525 H525 . 0.9500 ?

loop_
_geom_hbond_atom_site_label_D
_geom_hbond_atom_site_label_H
_geom_hbond_atom_site_label_A
_geom_hbond_site_symmetry_A
_geom_hbond_distance_DH
_geom_hbond_distance_HA
_geom_hbond_distance_DA
_geom_hbond_angle_DHA
_geom_hbond_publ_flag
C8 H8 O31 6_655 0.95 2.58 3.122(3) 116 no
C425 H425 O31 7_575 0.95 2.45 3.361(4) 161 no
C5 H5 Cg3 3_666 0.95 2.90 3.647(3) 136 no
C423 H423 Cg2 5_666 0.95 2.76 3.449(3) 130 no

loop_
_geom_torsion_atom_site_label_1
_geom_torsion_atom_site_label_2
_geom_torsion_atom_site_label_3
_geom_torsion_atom_site_label_4
_geom_torsion_site_symmetry_1
_geom_torsion_site_symmetry_2
_geom_torsion_site_symmetry_3
_geom_torsion_site_symmetry_4
_geom_torsion
_geom_torsion_publ_flag
C8A N1 C2 C3 . . . . 1.2(3) ?
C8A N1 C2 C21 . . . . 178.8(2) ?
N1 C2 C3 C4 . . . . 1.3(3) ?
C21 C2 C3 C4 . . . . -176.2(2) ?
N1 C2 C3 C31 . . . . 175.8(2) ?
C21 C2 C3 C31 . . . . -1.7(3) ?
C2 C3 C4 C4A . . . . -3.4(3) ?
C31 C3 C4 C4A . . . . -177.7(2) ?
C2 C3 C4 C41 . . . . 171.8(2) ?
C31 C3 C4 C41 . . . . -2.5(4) ?
C3 C4 C4A C5 . . . . -176.0(2) ?
C41 C4 C4A C5 . . . . 8.6(4) ?
C3 C4 C4A C8A . . . . 3.1(3) ?
C41 C4 C4A C8A . . . . -172.3(2) ?
C8A C4A C5 C6 . . . . 1.5(4) ?
C4 C4A C5 C6 . . . . -179.5(2) ?
C4A C5 C6 C7 . . . . 0.9(4) ?
C5 C6 C7 C8 . . . . -2.5(4) ?
C6 C7 C8 C8A . . . . 1.6(4) ?
C2 N1 C8A C8 . . . . 179.2(2) ?
C2 N1 C8A C4A . . . . -1.5(3) ?
C7 C8 C8A N1 . . . . -179.9(2) ?
C7 C8 C8A C4A . . . . 0.8(4) ?
C5 C4A C8A N1 . . . . 178.5(2) ?
C4 C4A C8A N1 . . . . -0.7(3) ?
C5 C4A C8A C8 . . . . -2.3(3) ?
C4 C4A C8A C8 . . . . 178.6(2) ?
N1 C2 C21 C22 . . . . 0.8(4) ?
C3 C2 C21 C22 . . . . 178.5(2) ?
C2 C21 C22 C221 . . . . -179.5(2) ?
C21 C22 C221 C226 . . . . 6.0(4) ?
C21 C22 C221 C222 . . . . -174.5(3) ?
C226 C221 C222 C223 . . . . -0.5(4) ?
C22 C221 C222 C223 . . . . 180.0(3) ?
C221 C222 C223 C224 . . . . 0.1(4) ?
C222 C223 C224 C225 . . . . 0.1(4) ?
C222 C223 C224 Br24 . . . . 179.6(2) ?
C223 C224 C225 C226 . . . . 0.1(4) ?
Br24 C224 C225 C226 . . . . -179.4(2) ?
C224 C225 C226 C221 . . . . -0.6(4) ?
C222 C221 C226 C225 . . . . 0.8(4) ?
C22 C221 C226 C225 . . . . -179.7(3) ?
C4 C3 C31 O31 . . . . 82.8(3) ?
C2 C3 C31 O31 . . . . -91.6(3) ?
C4 C3 C31 C311 . . . . -99.7(3) ?
C2 C3 C31 C311 . . . . 85.9(3) ?
O31 C31 C311 C312 . . . . 166.6(2) ?
C3 C31 C311 C312 . . . . -10.9(3) ?
O31 C31 C311 C316 . . . . -10.5(3) ?
C3 C31 C311 C316 . . . . 172.1(2) ?
C316 C311 C312 C313 . . . . 1.8(4) ?
C31 C311 C312 C313 . . . . -175.3(2) ?
C311 C312 C313 C314 . . . . -0.6(4) ?
C312 C313 C314 C315 . . . . -0.7(4) ?
C313 C314 C315 C316 . . . . 0.6(4) ?
C314 C315 C316 C311 . . . . 0.6(4) ?
C312 C311 C316 C315 . . . . -1.8(4) ?
C31 C311 C316 C315 . . . . 175.3(2) ?
C3 C4 C41 C42 . . . . 37.6(4) ?
C4A C4 C41 C42 . . . . -147.3(3) ?
C4 C41 C42 C422 . . . . -176.1(2) ?
C41 C42 C422 C423 . . . . -177.8(4) ?
C41 C42 C422 S421 . . . . 0.8(4) ?
C425 S421 C422 C423 . . . . 1.1(3) ?
C425 S421 C422 C42 . . . . -177.7(2) ?
C42 C422 C423 C424 . . . . 177.2(3) ?
S421 C422 C423 C424 . . . . -1.6(5) ?
C422 C423 C424 C425 . . . . 1.4(6) ?
C423 C424 C425 S421 . . . . -0.4(4) ?
C422 S421 C425 C424 . . . . -0.3(3) ?
C523 C524 C525 S521 . . . . 10(6) ?

_cod_database_fobs_code 2312050
